data_1100768
loop_
_publ_author_name
'Mian Ji'
'Boumahdi Benkmil'
'Heinrich Vahrenkamp'

_publ_section_title
;
 Zinc-Thiolate Complexes of the Bis(pyrazolyl)(thioimidazolyl)hydroborate
 Tripods for the Modeling of Thiolate Alkylating Enzymes
;
_journal_issue 10
_journal_name_full 'Inorganic Chemistry'
_journal_page_first 3518
_journal_page_last 3523
_journal_paper_doi 10.1021/ic0484147
_journal_volume 44
_journal_year 2005
_chemical_formula_sum 'C19 H23 B N6 S2 Zn'
_chemical_formula_weight 475.73
_space_group_IT_number 15
_symmetry_cell_setting monoclinic
_symmetry_space_group_name_Hall '-C 2yc'
_symmetry_space_group_name_H-M 'C 1 2/c 1'
_atom_sites_solution_hydrogens geom
_atom_sites_solution_primary direct
_atom_sites_solution_secondary difmap
_audit_creation_method SHELXL-97
_cell_angle_alpha 90.00
_cell_angle_beta 98.926(4)
_cell_angle_gamma 90.00
_cell_formula_units_Z 8
_cell_length_a 21.345(4)
_cell_length_b 8.6672(16)
_cell_length_c 24.500(5)
_cell_measurement_temperature 245(2)
_cell_volume 4477.6(15)
_computing_cell_refinement 'Bruker SMART'
_computing_data_collection 'Bruker SMART'
_computing_data_reduction 'Bruker SHELXTL'
_computing_molecular_graphics 'Bruker SHELXTL'
_computing_publication_material 'Bruker SHELXTL'
_computing_structure_refinement 'SHELXL-97 (Sheldrick, 1997)'
_computing_structure_solution 'SHELXS-97 (Sheldrick, 1990)'
_diffrn_ambient_temperature 245(2)
_diffrn_measured_fraction_theta_full 0.921
_diffrn_measured_fraction_theta_max 0.921
_diffrn_measurement_device_type 'CCD area detector'
_diffrn_measurement_method 'phi and omega scans'
_diffrn_radiation_monochromator graphite
_diffrn_radiation_source 'fine-focus sealed tube'
_diffrn_radiation_type MoK\a
_diffrn_radiation_wavelength 0.71073
_diffrn_reflns_av_R_equivalents 0.0611
_diffrn_reflns_av_sigmaI/netI 0.1037
_diffrn_reflns_limit_h_max 28
_diffrn_reflns_limit_h_min -27
_diffrn_reflns_limit_k_max 7
_diffrn_reflns_limit_k_min -12
_diffrn_reflns_limit_l_max 31
_diffrn_reflns_limit_l_min -28
_diffrn_reflns_number 14568
_diffrn_reflns_theta_full 30.03
_diffrn_reflns_theta_max 30.03
_diffrn_reflns_theta_min 1.68
_exptl_absorpt_coefficient_mu 1.301
_exptl_absorpt_correction_type none
_exptl_crystal_colour colorless
_exptl_crystal_density_diffrn 1.411
_exptl_crystal_density_method 'not measured'
_exptl_crystal_description isometric
_exptl_crystal_F_000 1968
_exptl_crystal_size_max 0.10
_exptl_crystal_size_mid 0.15
_exptl_crystal_size_min 0.15
_refine_diff_density_max 0.439
_refine_diff_density_min -0.430
_refine_diff_density_rms 0.076
_refine_ls_extinction_method none
_refine_ls_goodness_of_fit_ref 0.907
_refine_ls_hydrogen_treatment mixed
_refine_ls_matrix_type full
_refine_ls_number_parameters 266
_refine_ls_number_reflns 6034
_refine_ls_number_restraints 0
_refine_ls_restrained_S_all 0.907
_refine_ls_R_factor_all 0.1475
_refine_ls_R_factor_gt 0.0473
_refine_ls_shift/su_max 0.001
_refine_ls_shift/su_mean 0.000
_refine_ls_structure_factor_coef Fsqd
_refine_ls_weighting_details 'calc w=1/[\s^2^(Fo^2^)+(0.0426P)^2^+0.0000P] where P=(Fo^2^+2Fc^2^)/3'
_refine_ls_weighting_scheme calc
_refine_ls_wR_factor_gt 0.0903
_refine_ls_wR_factor_ref 0.1180
_reflns_number_gt 2306
_reflns_number_total 6034
_reflns_threshold_expression >2sigma(I)
_cod_data_source_file ic0484147si20041111_081517_5.cif
_cod_data_source_block mianam
_cod_depositor_comments
;
The following automatic conversions were performed:
'_symmetry_cell_setting' value 'Monoclinic' changed to 'monoclinic'
according to '/home/saulius/struct/CIF-dictionaries/cif_core.dic'
dictionary named 'cif_core.dic' version 2.4.1 from 2010-06-29.

Automatic conversion script
Id: cif_fix_enum 1527 2010-12-29 10:47:43Z saulius 
;
_cod_original_cell_volume 4477.8(15)
_cod_database_code 1100768

loop_
_symmetry_equiv_pos_as_xyz
'x, y, z'
'-x, y, -z+1/2'
'x+1/2, y+1/2, z'
'-x+1/2, y+1/2, -z+1/2'
'-x, -y, -z'
'x, -y, z-1/2'
'-x+1/2, -y+1/2, -z'
'x+1/2, -y+1/2, z-1/2'

loop_
_atom_site_label
_atom_site_type_symbol
_atom_site_fract_x
_atom_site_fract_y
_atom_site_fract_z
_atom_site_U_iso_or_equiv
_atom_site_adp_type
_atom_site_occupancy
_atom_site_symmetry_multiplicity
_atom_site_calc_flag
_atom_site_refinement_flags
_atom_site_disorder_assembly
_atom_site_disorder_group
Zn1 Zn 0.183124(19) 0.17024(5) 0.605383(17) 0.04990(16) Uani 1 1 d . . .
S1 S 0.07853(4) 0.13618(12) 0.56502(4) 0.0581(3) Uani 1 1 d . . .
S2 S 0.25780(5) 0.04949(12) 0.56735(4) 0.0616(3) Uani 1 1 d . . .
N1 N 0.04953(14) 0.3443(3) 0.64499(12) 0.0526(8) Uani 1 1 d . . .
N4 N 0.17868(15) 0.1330(4) 0.68607(13) 0.0586(9) Uani 1 1 d . . .
N5 N 0.15911(15) 0.4680(4) 0.65310(12) 0.0540(8) Uani 1 1 d . . .
N6 N 0.19036(14) 0.4003(4) 0.61501(12) 0.0519(8) Uani 1 1 d . . .
N2 N -0.02863(15) 0.2806(3) 0.57959(13) 0.0529(8) Uani 1 1 d . . .
C4 C -0.0522(2) 0.3808(5) 0.61431(18) 0.0702(12) Uani 1 1 d . . .
H4A H -0.0943 0.4160 0.6108 0.084 Uiso 1 1 calc R . .
C6 C 0.03401(17) 0.2589(4) 0.59861(15) 0.0466(9) Uani 1 1 d . . .
C5 C -0.0054(2) 0.4193(5) 0.65358(18) 0.0680(12) Uani 1 1 d . . .
H5A H -0.0088 0.4872 0.6829 0.082 Uiso 1 1 calc R . .
C12 C 0.22159(18) 0.5123(5) 0.59311(16) 0.0592(11) Uani 1 1 d . . .
H12A H 0.2474 0.4974 0.5658 0.071 Uiso 1 1 calc R . .
C13 C 0.32482(17) 0.1546(4) 0.59861(16) 0.0531(10) Uani 1 1 d . . .
C10 C 0.1708(2) 0.6199(5) 0.65338(18) 0.0693(13) Uani 1 1 d . . .
H10A H 0.1542 0.6928 0.6757 0.083 Uiso 1 1 calc R . .
B1 B 0.1131(2) 0.3789(6) 0.6840(2) 0.0591(13) Uani 1 1 d . . .
C9 C 0.1973(2) 0.0213(5) 0.72247(19) 0.0718(13) Uani 1 1 d . . .
H9A H 0.2220 -0.0641 0.7156 0.086 Uiso 1 1 calc R . .
C7 C 0.1419(2) 0.1818(6) 0.76326(17) 0.0774(14) Uani 1 1 d . . .
H7A H 0.1205 0.2304 0.7893 0.093 Uiso 1 1 calc R . .
C3 C -0.06371(18) 0.2205(5) 0.52723(18) 0.0625(11) Uani 1 1 d . . .
H3A H -0.0435 0.1225 0.5188 0.075 Uiso 1 1 calc R . .
C1 C -0.0586(2) 0.3321(5) 0.48070(18) 0.0837(14) Uani 1 1 d . . .
H1A H -0.0142 0.3503 0.4784 0.126 Uiso 1 1 calc R . .
H1B H -0.0787 0.4288 0.4877 0.126 Uiso 1 1 calc R . .
H1C H -0.0794 0.2887 0.4461 0.126 Uiso 1 1 calc R . .
C8 C 0.1753(2) 0.0482(6) 0.7713(2) 0.0884(16) Uani 1 1 d . . .
H8A H 0.1819 -0.0127 0.8035 0.106 Uiso 1 1 calc R . .
N3 N 0.14452(15) 0.2330(4) 0.71189(13) 0.0592(9) Uani 1 1 d . . .
C16 C 0.43694(19) 0.3114(5) 0.64506(18) 0.0639(11) Uani 1 1 d . . .
C19 C 0.34471(18) 0.1588(4) 0.65509(16) 0.0582(10) Uani 1 1 d . . .
H19A H 0.3205 0.1080 0.6786 0.070 Uiso 1 1 calc R . .
C14 C 0.3629(2) 0.2293(5) 0.56566(17) 0.0646(12) Uani 1 1 d . . .
H14A H 0.3514 0.2273 0.5270 0.078 Uiso 1 1 calc R . .
C11 C 0.2106(2) 0.6529(5) 0.61617(19) 0.0730(13) Uani 1 1 d . . .
H11A H 0.2269 0.7498 0.6082 0.088 Uiso 1 1 calc R . .
C18 C 0.3993(2) 0.2360(5) 0.67786(17) 0.0636(11) Uani 1 1 d . . .
H18A H 0.4112 0.2373 0.7165 0.076 Uiso 1 1 calc R . .
C15 C 0.4173(2) 0.3064(5) 0.58868(18) 0.0695(12) Uani 1 1 d . . .
H15A H 0.4417 0.3570 0.5653 0.083 Uiso 1 1 calc R . .
C2 C -0.13178(18) 0.1858(5) 0.5332(2) 0.0903(16) Uani 1 1 d . . .
H2A H -0.1326 0.1133 0.5632 0.135 Uiso 1 1 calc R . .
H2B H -0.1535 0.1412 0.4991 0.135 Uiso 1 1 calc R . .
H2C H -0.1529 0.2805 0.5411 0.135 Uiso 1 1 calc R . .
C17 C 0.4968(2) 0.3951(6) 0.66990(19) 0.0969(16) Uani 1 1 d . . .
H17A H 0.5029 0.3850 0.7098 0.145 Uiso 1 1 calc R . .
H17B H 0.4932 0.5035 0.6600 0.145 Uiso 1 1 calc R . .
H17C H 0.5329 0.3506 0.6558 0.145 Uiso 1 1 calc R . .
H1 H 0.1003(13) 0.459(4) 0.7158(12) 0.052(9) Uiso 1 1 d . . .

loop_
_atom_site_aniso_label
_atom_site_aniso_U_11
_atom_site_aniso_U_22
_atom_site_aniso_U_33
_atom_site_aniso_U_23
_atom_site_aniso_U_13
_atom_site_aniso_U_12
Zn1 0.0511(3) 0.0462(3) 0.0528(3) -0.0004(2) 0.0094(2) 0.0009(2)
S1 0.0462(6) 0.0668(7) 0.0626(7) -0.0218(5) 0.0122(5) 0.0000(5)
S2 0.0619(7) 0.0543(7) 0.0701(7) -0.0103(6) 0.0147(6) 0.0048(5)
N1 0.056(2) 0.052(2) 0.053(2) -0.0088(16) 0.0156(17) 0.0060(16)
N4 0.067(2) 0.054(2) 0.053(2) 0.0110(18) 0.0052(18) 0.0000(17)
N5 0.062(2) 0.042(2) 0.057(2) -0.0065(16) 0.0064(17) -0.0034(16)
N6 0.056(2) 0.0485(19) 0.051(2) -0.0068(16) 0.0098(17) -0.0069(16)
N2 0.050(2) 0.0477(19) 0.061(2) -0.0071(17) 0.0091(17) 0.0052(15)
C4 0.064(3) 0.065(3) 0.083(3) -0.009(3) 0.017(3) 0.018(2)
C6 0.051(2) 0.042(2) 0.049(2) 0.0005(18) 0.0141(19) -0.0038(18)
C5 0.077(3) 0.062(3) 0.069(3) -0.017(2) 0.025(3) 0.014(2)
C12 0.055(3) 0.055(3) 0.065(3) 0.011(2) 0.003(2) -0.010(2)
C13 0.054(2) 0.047(2) 0.060(3) 0.003(2) 0.015(2) 0.0142(19)
C10 0.077(3) 0.045(3) 0.081(3) -0.013(2) -0.004(3) -0.005(2)
B1 0.071(3) 0.059(3) 0.048(3) -0.016(3) 0.013(3) -0.001(3)
C9 0.080(3) 0.064(3) 0.068(3) 0.014(3) -0.001(3) -0.011(2)
C7 0.080(3) 0.114(4) 0.040(3) 0.001(3) 0.015(2) -0.017(3)
C3 0.052(3) 0.054(3) 0.079(3) -0.013(2) 0.003(2) 0.006(2)
C1 0.085(3) 0.088(4) 0.072(3) 0.002(3) -0.009(3) 0.006(3)
C8 0.096(4) 0.099(4) 0.064(3) 0.033(3) -0.004(3) -0.028(3)
N3 0.068(2) 0.070(2) 0.039(2) 0.0025(18) 0.0068(17) -0.0057(19)
C16 0.061(3) 0.066(3) 0.067(3) 0.009(2) 0.017(2) -0.002(2)
C19 0.059(3) 0.061(3) 0.059(3) 0.006(2) 0.022(2) 0.001(2)
C14 0.067(3) 0.073(3) 0.056(3) 0.015(2) 0.013(2) 0.001(2)
C11 0.076(3) 0.054(3) 0.081(3) 0.012(3) -0.010(3) -0.012(2)
C18 0.064(3) 0.072(3) 0.057(3) 0.001(2) 0.017(2) 0.002(2)
C15 0.066(3) 0.077(3) 0.068(3) 0.021(2) 0.020(2) 0.001(2)
C2 0.050(3) 0.083(3) 0.136(4) -0.015(3) 0.007(3) 0.000(2)
C17 0.083(4) 0.112(4) 0.094(4) 0.005(3) 0.009(3) -0.034(3)

loop_
_atom_type_symbol
_atom_type_description
_atom_type_scat_dispersion_real
_atom_type_scat_dispersion_imag
_atom_type_scat_source
C C 0.0033 0.0016 'International Tables Vol C Tables 4.2.6.8 and 6.1.1.4'
H H 0.0000 0.0000 'International Tables Vol C Tables 4.2.6.8 and 6.1.1.4'
B B 0.0013 0.0007 'International Tables Vol C Tables 4.2.6.8 and 6.1.1.4'
N N 0.0061 0.0033 'International Tables Vol C Tables 4.2.6.8 and 6.1.1.4'
S S 0.1246 0.1234 'International Tables Vol C Tables 4.2.6.8 and 6.1.1.4'
Zn Zn 0.2839 1.4301 'International Tables Vol C Tables 4.2.6.8 and 6.1.1.4'

loop_
_geom_angle_atom_site_label_1
_geom_angle_atom_site_label_2
_geom_angle_atom_site_label_3
_geom_angle
_geom_angle_site_symmetry_1
_geom_angle_site_symmetry_3
_geom_angle_publ_flag
N6 Zn1 N4 93.33(13) . . ?
N6 Zn1 S2 117.89(10) . . ?
N4 Zn1 S2 118.66(10) . . ?
N6 Zn1 S1 103.17(9) . . ?
N4 Zn1 S1 102.06(10) . . ?
S2 Zn1 S1 117.79(4) . . ?
C6 S1 Zn1 106.53(13) . . ?
C13 S2 Zn1 99.21(12) . . ?
C6 N1 C5 106.4(3) . . ?
C6 N1 B1 134.0(3) . . ?
C5 N1 B1 119.5(3) . . ?
C9 N4 N3 106.2(4) . . ?
C9 N4 Zn1 135.7(3) . . ?
N3 N4 Zn1 117.8(2) . . ?
C10 N5 N6 108.4(3) . . ?
C10 N5 B1 128.6(4) . . ?
N6 N5 B1 122.7(3) . . ?
C12 N6 N5 106.9(3) . . ?
C12 N6 Zn1 135.0(3) . . ?
N5 N6 Zn1 118.1(2) . . ?
C6 N2 C4 108.2(3) . . ?
C6 N2 C3 126.1(3) . . ?
C4 N2 C3 125.4(3) . . ?
C5 C4 N2 107.7(4) . . ?
N1 C6 N2 108.2(3) . . ?
N1 C6 S1 131.2(3) . . ?
N2 C6 S1 120.6(3) . . ?
C4 C5 N1 109.5(4) . . ?
N6 C12 C11 110.5(4) . . ?
C19 C13 C14 116.9(4) . . ?
C19 C13 S2 123.3(3) . . ?
C14 C13 S2 119.7(3) . . ?
N5 C10 C11 109.7(4) . . ?
N5 B1 N3 111.3(4) . . ?
N5 B1 N1 110.8(3) . . ?
N3 B1 N1 113.0(3) . . ?
N4 C9 C8 110.7(4) . . ?
N3 C7 C8 108.7(4) . . ?
N2 C3 C1 110.1(3) . . ?
N2 C3 C2 110.6(4) . . ?
C1 C3 C2 112.6(4) . . ?
C7 C8 C9 105.1(4) . . ?
C7 N3 N4 109.3(4) . . ?
C7 N3 B1 127.4(4) . . ?
N4 N3 B1 123.3(3) . . ?
C15 C16 C18 117.0(4) . . ?
C15 C16 C17 121.5(4) . . ?
C18 C16 C17 121.5(4) . . ?
C13 C19 C18 121.6(4) . . ?
C15 C14 C13 121.2(4) . . ?
C10 C11 C12 104.5(4) . . ?
C16 C18 C19 121.5(4) . . ?
C16 C15 C14 121.9(4) . . ?

loop_
_geom_bond_atom_site_label_1
_geom_bond_atom_site_label_2
_geom_bond_distance
_geom_bond_site_symmetry_2
_geom_bond_publ_flag
Zn1 N6 2.011(3) . ?
Zn1 N4 2.020(3) . ?
Zn1 S2 2.2283(11) . ?
Zn1 S1 2.3162(11) . ?
S1 C6 1.719(4) . ?
S2 C13 1.767(4) . ?
N1 C6 1.353(4) . ?
N1 C5 1.385(4) . ?
N1 B1 1.563(5) . ?
N4 C9 1.334(5) . ?
N4 N3 1.351(4) . ?
N5 C10 1.341(4) . ?
N5 N6 1.361(4) . ?
N5 B1 1.538(6) . ?
N6 C12 1.336(4) . ?
N2 C6 1.359(4) . ?
N2 C4 1.365(4) . ?
N2 C3 1.476(5) . ?
C4 C5 1.318(5) . ?
C12 C11 1.378(5) . ?
C13 C19 1.383(5) . ?
C13 C14 1.391(5) . ?
C10 C11 1.370(5) . ?
B1 N3 1.541(6) . ?
C9 C8 1.372(6) . ?
C7 N3 1.344(5) . ?
C7 C8 1.358(6) . ?
C3 C1 1.512(5) . ?
C3 C2 1.513(5) . ?
C16 C15 1.380(5) . ?
C16 C18 1.384(5) . ?
C16 C17 1.514(5) . ?
C19 C18 1.384(5) . ?
C14 C15 1.383(5) . ?
